data_7018058
loop_
_publ_author_name
'Xie, Xiaochen'
'Haddow, Mairi F.'
'Mansell, Stephen M.'
'Norman, Nicholas C.'
'Russell, Christopher A.'

_publ_section_title
;
 Diborane(4) compounds with bidentate diamino groups.
;
_journal_issue 7
_journal_name_full 'Dalton transactions (Cambridge, England : 2003)'
_journal_page_first 2140
_journal_page_last 2147
_journal_paper_doi 10.1039/c2dt11936f
_journal_volume 41
_journal_year 2012
_chemical_formula_moiety 'C16 H32 Cl2 Li2 O4, C12 H12 B2 N4'
_chemical_formula_sum 'C28 H44 B2 Cl2 Li2 N4 O4'
_chemical_formula_weight 607.07
_chemical_name_systematic
;
?
;
_space_group_IT_number 2
_symmetry_cell_setting triclinic
_symmetry_space_group_name_Hall '-P 1'
_symmetry_space_group_name_H-M 'P -1'
_atom_sites_solution_hydrogens geom
_atom_sites_solution_primary direct
_atom_sites_solution_secondary difmap
_audit_creation_method SHELXL-97
_cell_angle_alpha 108.594(2)
_cell_angle_beta 105.241(2)
_cell_angle_gamma 102.205(2)
_cell_formula_units_Z 1
_cell_length_a 8.6702(3)
_cell_length_b 9.7473(3)
_cell_length_c 10.6975(3)
_cell_measurement_reflns_used 7268
_cell_measurement_temperature 100(2)
_cell_measurement_theta_max 32.76
_cell_measurement_theta_min 3.55
_cell_volume 782.46(5)
_computing_cell_refinement 'Bruker Apex II'
_computing_data_collection 'Bruker Apex II'
_computing_data_reduction 'Bruker SAINT'
_computing_molecular_graphics 'Bruker ShelXTL'
_computing_publication_material 'Bruker ShelXTL'
_computing_structure_refinement 'SHELXL-97 (Sheldrick, 2008)'
_computing_structure_solution 'SHELXS-97 (Sheldrick, 2008)'
_diffrn_ambient_temperature 100(2)
_diffrn_measured_fraction_theta_full 0.982
_diffrn_measured_fraction_theta_max 0.982
_diffrn_measurement_device_type 'CCD area detector'
_diffrn_measurement_method 'phi and omega scans'
_diffrn_radiation_monochromator graphite
_diffrn_radiation_source 'fine-focus sealed tube'
_diffrn_radiation_type MoK\a
_diffrn_radiation_wavelength 0.71073
_diffrn_reflns_av_R_equivalents 0.0381
_diffrn_reflns_av_sigmaI/netI 0.0404
_diffrn_reflns_limit_h_max 13
_diffrn_reflns_limit_h_min -13
_diffrn_reflns_limit_k_max 14
_diffrn_reflns_limit_k_min -14
_diffrn_reflns_limit_l_max 15
_diffrn_reflns_limit_l_min -16
_diffrn_reflns_number 23240
_diffrn_reflns_theta_full 32.80
_diffrn_reflns_theta_max 32.80
_diffrn_reflns_theta_min 2.86
_exptl_absorpt_coefficient_mu 0.247
_exptl_absorpt_correction_T_max 0.7465
_exptl_absorpt_correction_T_min 0.6498
_exptl_absorpt_correction_type multi-scan
_exptl_absorpt_process_details 'SADABS-2008/1 - Bruker AXS'
_exptl_crystal_colour colourless
_exptl_crystal_density_diffrn 1.288
_exptl_crystal_density_method 'not measured'
_exptl_crystal_description block
_exptl_crystal_F_000 322
_exptl_crystal_size_max 0.07
_exptl_crystal_size_mid 0.05
_exptl_crystal_size_min 0.02
_refine_diff_density_max 0.480
_refine_diff_density_min -0.273
_refine_diff_density_rms 0.073
_refine_ls_extinction_method none
_refine_ls_goodness_of_fit_ref 1.037
_refine_ls_hydrogen_treatment constr
_refine_ls_matrix_type full
_refine_ls_number_parameters 190
_refine_ls_number_reflns 5698
_refine_ls_number_restraints 0
_refine_ls_restrained_S_all 1.037
_refine_ls_R_factor_all 0.0633
_refine_ls_R_factor_gt 0.0436
_refine_ls_shift/su_max 0.000
_refine_ls_shift/su_mean 0.000
_refine_ls_structure_factor_coef Fsqd
_refine_ls_weighting_details 'calc w=1/[\s^2^(Fo^2^)+(0.0688P)^2^+0.1240P] where P=(Fo^2^+2Fc^2^)/3'
_refine_ls_weighting_scheme calc
_refine_ls_wR_factor_gt 0.1111
_refine_ls_wR_factor_ref 0.1217
_reflns_number_gt 4456
_reflns_number_total 5698
_reflns_threshold_expression >2sigma(I)
_cod_data_source_file c2dt11936f.txt
_cod_data_source_block 2bthf
_cod_original_cell_volume 782.46(4)
_cod_original_sg_symbol_H-M P-1
_cod_database_code 7018058

loop_
_symmetry_equiv_pos_as_xyz
'x, y, z'
'-x, -y, -z'

loop_
_atom_site_label
_atom_site_type_symbol
_atom_site_fract_x
_atom_site_fract_y
_atom_site_fract_z
_atom_site_U_iso_or_equiv
_atom_site_adp_type
_atom_site_occupancy
_atom_site_symmetry_multiplicity
_atom_site_calc_flag
_atom_site_refinement_flags
B1 B 0.49087(17) 0.91656(15) 1.00551(15) 0.0166(2) Uani 1 1 d .
N1 N 0.38147(13) 1.08591(11) 0.88110(11) 0.0179(2) Uani 1 1 d .
H1 H 0.3866 1.1728 0.8711 0.021 Uiso 1 1 calc R
N2 N 0.34982(13) 0.79138(11) 0.90159(11) 0.0177(2) Uani 1 1 d .
H2 H 0.3353 0.7006 0.9047 0.021 Uiso 1 1 calc R
C1 C 0.24788(15) 0.95374(13) 0.78505(13) 0.0167(2) Uani 1 1 d .
C2 C 0.23291(15) 0.80889(13) 0.79398(13) 0.0170(2) Uani 1 1 d .
C3 C 0.09766(16) 0.68219(14) 0.69239(13) 0.0202(2) Uani 1 1 d .
H3 H 0.0878 0.5851 0.6970 0.024 Uiso 1 1 calc R
C4 C -0.02326(17) 0.69334(15) 0.58452(14) 0.0226(2) Uani 1 1 d .
H4 H -0.1137 0.6050 0.5162 0.027 Uiso 1 1 calc R
C5 C -0.01041(17) 0.83507(16) 0.57766(14) 0.0225(2) Uani 1 1 d .
H5 H -0.0930 0.8445 0.5053 0.027 Uiso 1 1 calc R
C6 C 0.12332(16) 0.96252(15) 0.67678(13) 0.0200(2) Uani 1 1 d .
H6 H 0.1308 1.0589 0.6711 0.024 Uiso 1 1 calc R
Li1 Li 0.5893(3) 0.4947(2) 0.9027(2) 0.0203(4) Uani 1 1 d .
Cl1 Cl 0.29826(4) 0.41758(3) 0.85209(3) 0.01773(8) Uani 1 1 d .
O1 O 0.65986(12) 0.65449(10) 0.84145(10) 0.02095(18) Uani 1 1 d .
C7 C 0.58718(18) 0.65789(15) 0.70577(14) 0.0236(3) Uani 1 1 d .
H7A H 0.4623 0.6193 0.6724 0.028 Uiso 1 1 calc R
H7B H 0.6253 0.5943 0.6354 0.028 Uiso 1 1 calc R
C8 C 0.64917(16) 0.82539(15) 0.72814(13) 0.0212(2) Uani 1 1 d .
H8A H 0.5643 0.8757 0.7447 0.025 Uiso 1 1 calc R
H8B H 0.6730 0.8351 0.6452 0.025 Uiso 1 1 calc R
C9 C 0.81220(16) 0.89622(15) 0.85980(13) 0.0204(2) Uani 1 1 d .
H9A H 0.9113 0.9346 0.8362 0.024 Uiso 1 1 calc R
H9B H 0.8036 0.9818 0.9351 0.024 Uiso 1 1 calc R
C10 C 0.82689(16) 0.76533(15) 0.90620(14) 0.0213(2) Uani 1 1 d .
H10A H 0.9086 0.7201 0.8739 0.026 Uiso 1 1 calc R
H10B H 0.8648 0.8021 1.0103 0.026 Uiso 1 1 calc R
O2 O 0.64318(12) 0.32047(11) 0.80131(10) 0.02250(19) Uani 1 1 d .
C11 C 0.55776(18) 0.24404(18) 0.65085(15) 0.0301(3) Uani 1 1 d .
H11A H 0.4852 0.2995 0.6155 0.036 Uiso 1 1 calc R
H11B H 0.4869 0.1381 0.6247 0.036 Uiso 1 1 calc R
C12 C 0.6977(2) 0.2446(2) 0.59114(16) 0.0329(3) Uani 1 1 d .
H12A H 0.7416 0.3435 0.5846 0.040 Uiso 1 1 calc R
H12B H 0.6591 0.1608 0.4967 0.040 Uiso 1 1 calc R
C13 C 0.82935(18) 0.22005(17) 0.69955(15) 0.0274(3) Uani 1 1 d .
H13A H 0.8055 0.1101 0.6811 0.033 Uiso 1 1 calc R
H13B H 0.9442 0.2620 0.7003 0.033 Uiso 1 1 calc R
C14 C 0.8108(2) 0.3074(2) 0.83655(16) 0.0343(3) Uani 1 1 d .
H14A H 0.8253 0.2521 0.8998 0.041 Uiso 1 1 calc R
H14B H 0.8971 0.4102 0.8852 0.041 Uiso 1 1 calc R

loop_
_atom_site_aniso_label
_atom_site_aniso_U_11
_atom_site_aniso_U_22
_atom_site_aniso_U_33
_atom_site_aniso_U_23
_atom_site_aniso_U_13
_atom_site_aniso_U_12
B1 0.0210(6) 0.0143(6) 0.0187(6) 0.0077(5) 0.0098(5) 0.0084(5)
N1 0.0233(5) 0.0131(4) 0.0204(5) 0.0090(4) 0.0083(4) 0.0080(4)
N2 0.0225(5) 0.0120(4) 0.0212(5) 0.0084(4) 0.0084(4) 0.0072(4)
C1 0.0203(5) 0.0164(5) 0.0168(5) 0.0070(4) 0.0091(4) 0.0086(4)
C2 0.0210(5) 0.0157(5) 0.0175(5) 0.0069(4) 0.0096(4) 0.0080(4)
C3 0.0235(6) 0.0167(5) 0.0201(6) 0.0055(5) 0.0091(5) 0.0071(5)
C4 0.0226(6) 0.0227(6) 0.0179(6) 0.0036(5) 0.0071(5) 0.0057(5)
C5 0.0232(6) 0.0293(7) 0.0180(6) 0.0103(5) 0.0081(5) 0.0118(5)
C6 0.0240(6) 0.0224(6) 0.0192(6) 0.0108(5) 0.0099(5) 0.0115(5)
Li1 0.0234(10) 0.0176(10) 0.0206(10) 0.0069(9) 0.0093(9) 0.0071(8)
Cl1 0.01754(13) 0.01417(13) 0.01896(14) 0.00624(10) 0.00356(10) 0.00446(10)
O1 0.0210(4) 0.0187(4) 0.0207(4) 0.0090(4) 0.0050(4) 0.0028(3)
C7 0.0248(6) 0.0228(6) 0.0166(6) 0.0055(5) 0.0038(5) 0.0031(5)
C8 0.0211(6) 0.0236(6) 0.0188(6) 0.0101(5) 0.0060(5) 0.0059(5)
C9 0.0200(5) 0.0201(6) 0.0188(6) 0.0084(5) 0.0056(5) 0.0029(5)
C10 0.0171(5) 0.0236(6) 0.0224(6) 0.0106(5) 0.0055(5) 0.0049(5)
O2 0.0233(4) 0.0226(5) 0.0200(4) 0.0046(4) 0.0072(4) 0.0110(4)
C11 0.0211(6) 0.0334(8) 0.0217(6) -0.0031(6) 0.0033(5) 0.0091(6)
C12 0.0306(7) 0.0476(9) 0.0206(6) 0.0084(6) 0.0101(6) 0.0193(7)
C13 0.0234(6) 0.0305(7) 0.0288(7) 0.0090(6) 0.0104(5) 0.0125(6)
C14 0.0282(7) 0.0510(10) 0.0238(7) 0.0114(7) 0.0059(6) 0.0226(7)

loop_
_atom_type_symbol
_atom_type_description
_atom_type_scat_dispersion_real
_atom_type_scat_dispersion_imag
_atom_type_scat_source
C C 0.0033 0.0016 'International Tables Vol C Tables 4.2.6.8 and 6.1.1.4'
H H 0.0000 0.0000 'International Tables Vol C Tables 4.2.6.8 and 6.1.1.4'
B B 0.0013 0.0007 'International Tables Vol C Tables 4.2.6.8 and 6.1.1.4'
N N 0.0061 0.0033 'International Tables Vol C Tables 4.2.6.8 and 6.1.1.4'
Li Li -0.0003 0.0001 'International Tables Vol C Tables 4.2.6.8 and 6.1.1.4'
O O 0.0106 0.0060 'International Tables Vol C Tables 4.2.6.8 and 6.1.1.4'
Cl Cl 0.1484 0.1585 'International Tables Vol C Tables 4.2.6.8 and 6.1.1.4'

loop_
_geom_angle_atom_site_label_1
_geom_angle_atom_site_label_2
_geom_angle_atom_site_label_3
_geom_angle
_geom_angle_site_symmetry_1
_geom_angle_site_symmetry_3
N2 B1 N1 127.13(11) . 2_677
N2 B1 B1 116.67(14) . 2_677
N1 B1 B1 116.20(14) 2_677 2_677
C1 N1 B1 121.64(10) . 2_677
C1 N1 H1 119.2 . .
B1 N1 H1 119.2 2_677 .
C2 N2 B1 121.54(10) . .
C2 N2 H2 119.2 . .
B1 N2 H2 119.2 . .
N1 C1 C6 119.55(10) . .
N1 C1 C2 122.12(11) . .
C6 C1 C2 118.34(12) . .
C3 C2 N2 119.68(10) . .
C3 C2 C1 118.51(11) . .
N2 C2 C1 121.82(11) . .
C4 C3 C2 122.11(11) . .
C4 C3 H3 118.9 . .
C2 C3 H3 118.9 . .
C5 C4 C3 119.31(12) . .
C5 C4 H4 120.3 . .
C3 C4 H4 120.3 . .
C6 C5 C4 119.71(12) . .
C6 C5 H5 120.1 . .
C4 C5 H5 120.1 . .
C5 C6 C1 122.01(11) . .
C5 C6 H6 119.0 . .
C1 C6 H6 119.0 . .
O1 Li1 O2 108.02(11) . .
O1 Li1 Cl1 110.95(10) . 2_667
O2 Li1 Cl1 115.11(10) . 2_667
O1 Li1 Cl1 111.84(10) . .
O2 Li1 Cl1 107.51(10) . .
Cl1 Li1 Cl1 103.36(8) 2_667 .
O1 Li1 Li1 126.05(14) . 2_667
O2 Li1 Li1 125.79(13) . 2_667
Cl1 Li1 Li1 51.72(7) 2_667 2_667
Cl1 Li1 Li1 51.64(7) . 2_667
Li1 Cl1 Li1 76.64(8) 2_667 .
C7 O1 C10 106.50(9) . .
C7 O1 Li1 127.34(11) . .
C10 O1 Li1 123.25(10) . .
O1 C7 C8 105.35(10) . .
O1 C7 H7A 110.7 . .
C8 C7 H7A 110.7 . .
O1 C7 H7B 110.7 . .
C8 C7 H7B 110.7 . .
H7A C7 H7B 108.8 . .
C7 C8 C9 104.38(10) . .
C7 C8 H8A 110.9 . .
C9 C8 H8A 110.9 . .
C7 C8 H8B 110.9 . .
C9 C8 H8B 110.9 . .
H8A C8 H8B 108.9 . .
C10 C9 C8 104.59(10) . .
C10 C9 H9A 110.8 . .
C8 C9 H9A 110.8 . .
C10 C9 H9B 110.8 . .
C8 C9 H9B 110.8 . .
H9A C9 H9B 108.9 . .
O1 C10 C9 105.56(10) . .
O1 C10 H10A 110.6 . .
C9 C10 H10A 110.6 . .
O1 C10 H10B 110.6 . .
C9 C10 H10B 110.6 . .
H10A C10 H10B 108.8 . .
C11 O2 C14 108.69(10) . .
C11 O2 Li1 118.71(10) . .
C14 O2 Li1 123.79(11) . .
O2 C11 C12 104.85(11) . .
O2 C11 H11A 110.8 . .
C12 C11 H11A 110.8 . .
O2 C11 H11B 110.8 . .
C12 C11 H11B 110.8 . .
H11A C11 H11B 108.9 . .
C11 C12 C13 101.92(12) . .
C11 C12 H12A 111.4 . .
C13 C12 H12A 111.4 . .
C11 C12 H12B 111.4 . .
C13 C12 H12B 111.4 . .
H12A C12 H12B 109.3 . .
C14 C13 C12 102.71(11) . .
C14 C13 H13A 111.2 . .
C12 C13 H13A 111.2 . .
C14 C13 H13B 111.2 . .
C12 C13 H13B 111.2 . .
H13A C13 H13B 109.1 . .
O2 C14 C13 107.10(11) . .
O2 C14 H14A 110.3 . .
C13 C14 H14A 110.3 . .
O2 C14 H14B 110.3 . .
C13 C14 H14B 110.3 . .
H14A C14 H14B 108.5 . .

loop_
_geom_bond_atom_site_label_1
_geom_bond_atom_site_label_2
_geom_bond_distance
_geom_bond_site_symmetry_2
B1 N2 1.4175(18) .
B1 N1 1.4216(17) 2_677
B1 B1 1.646(2) 2_677
N1 C1 1.3987(16) .
N1 B1 1.4216(17) 2_677
N1 H1 0.8800 .
N2 C2 1.4025(15) .
N2 H2 0.8800 .
C1 C6 1.3999(17) .
C1 C2 1.4264(16) .
C2 C3 1.3940(18) .
C3 C4 1.3909(18) .
C3 H3 0.9500 .
C4 C5 1.3893(18) .
C4 H4 0.9500 .
C5 C6 1.3844(19) .
C5 H5 0.9500 .
C6 H6 0.9500 .
Li1 O1 1.920(2) .
Li1 O2 1.925(2) .
Li1 Cl1 2.331(2) 2_667
Li1 Cl1 2.334(2) .
Li1 Li1 2.892(4) 2_667
Cl1 Li1 2.331(2) 2_667
O1 C7 1.4366(15) .
O1 C10 1.4416(15) .
C7 C8 1.5244(18) .
C7 H7A 0.9900 .
C7 H7B 0.9900 .
C8 C9 1.5424(18) .
C8 H8A 0.9900 .
C8 H8B 0.9900 .
C9 C10 1.5264(17) .
C9 H9A 0.9900 .
C9 H9B 0.9900 .
C10 H10A 0.9900 .
C10 H10B 0.9900 .
O2 C11 1.4386(17) .
O2 C14 1.4457(17) .
C11 C12 1.512(2) .
C11 H11A 0.9900 .
C11 H11B 0.9900 .
C12 C13 1.517(2) .
C12 H12A 0.9900 .
C12 H12B 0.9900 .
C13 C14 1.512(2) .
C13 H13A 0.9900 .
C13 H13B 0.9900 .
C14 H14A 0.9900 .
C14 H14B 0.9900 .

loop_
_geom_torsion_atom_site_label_1
_geom_torsion_atom_site_label_2
_geom_torsion_atom_site_label_3
_geom_torsion_atom_site_label_4
_geom_torsion
_geom_torsion_site_symmetry_1
_geom_torsion_site_symmetry_4
N1 B1 N2 C2 -179.54(11) 2_677 .
B1 B1 N2 C2 0.69(19) 2_677 .
B1 N1 C1 C6 178.71(11) 2_677 .
B1 N1 C1 C2 -0.80(17) 2_677 .
B1 N2 C2 C3 178.83(11) . .
B1 N2 C2 C1 -1.25(17) . .
N1 C1 C2 C3 -178.77(11) . .
C6 C1 C2 C3 1.71(17) . .
N1 C1 C2 N2 1.31(17) . .
C6 C1 C2 N2 -178.21(11) . .
N2 C2 C3 C4 179.09(11) . .
C1 C2 C3 C4 -0.83(18) . .
C2 C3 C4 C5 -0.47(19) . .
C3 C4 C5 C6 0.86(19) . .
C4 C5 C6 C1 0.07(19) . .
N1 C1 C6 C5 179.10(11) . .
C2 C1 C6 C5 -1.37(18) . .
O1 Li1 Cl1 Li1 -119.42(14) . 2_667
O2 Li1 Cl1 Li1 122.16(13) . 2_667
Cl1 Li1 Cl1 Li1 0.0 2_667 2_667
O2 Li1 O1 C7 69.35(16) . .
Cl1 Li1 O1 C7 -163.60(10) 2_667 .
Cl1 Li1 O1 C7 -48.76(16) . .
Li1 Li1 O1 C7 -106.40(18) 2_667 .
O2 Li1 O1 C10 -88.69(14) . .
Cl1 Li1 O1 C10 38.36(15) 2_667 .
Cl1 Li1 O1 C10 153.20(10) . .
Li1 Li1 O1 C10 95.56(18) 2_667 .
C10 O1 C7 C8 -37.19(13) . .
Li1 O1 C7 C8 161.85(11) . .
O1 C7 C8 C9 23.48(13) . .
C7 C8 C9 C10 -2.29(13) . .
C7 O1 C10 C9 35.64(13) . .
Li1 O1 C10 C9 -162.42(11) . .
C8 C9 C10 O1 -19.57(13) . .
O1 Li1 O2 C11 -65.18(15) . .
Cl1 Li1 O2 C11 170.23(10) 2_667 .
Cl1 Li1 O2 C11 55.68(14) . .
Li1 Li1 O2 C11 110.60(17) 2_667 .
O1 Li1 O2 C14 78.55(15) . .
Cl1 Li1 O2 C14 -46.04(16) 2_667 .
Cl1 Li1 O2 C14 -160.59(11) . .
Li1 Li1 O2 C14 -105.67(18) 2_667 .
C14 O2 C11 C12 -23.97(16) . .
Li1 O2 C11 C12 124.76(13) . .
O2 C11 C12 C13 37.14(16) . .
C11 C12 C13 C14 -35.67(16) . .
C11 O2 C14 C13 0.85(17) . .
Li1 O2 C14 C13 -145.94(12) . .
C12 C13 C14 O2 22.32(17) . .
